data_7159929
loop_
_publ_author_name
'You, Pengyuan'
'Liu, Minjie'
'Zhang, Ke'
'Yang, Fan'
'Tan, Zequn'
'Chen, Fener'

_publ_section_title
;
 Highly enantio- and diastereoselective construction of spirocyclic
 oxindoles <i>via</i> a palladium-catalyzed decarboxylative asymmetric [4
 + 2] annulation strategy.
;
_journal_issue 22
_journal_name_full 'Organic &amp; biomolecular chemistry'
_journal_page_first 4466
_journal_page_last 4471
_journal_paper_doi 10.1039/d4ob00518j
_journal_volume 22
_journal_year 2024
_chemical_absolute_configuration ad
_chemical_formula_sum 'C24 H25 N O4'
_chemical_formula_weight 391.45
_space_group_crystal_system monoclinic
_space_group_IT_number 4
_space_group_name_Hall 'P 2yb'
_space_group_name_H-M_alt 'P 1 21 1'
_atom_sites_solution_hydrogens geom
_audit_block_doi 10.5517/ccdc.csd.cc2h9ffp
_audit_creation_method SHELXL-2019/2
_audit_update_record
;
2023-10-23 deposited with the CCDC.	2024-04-29 downloaded from the CCDC.
;
_cell_angle_alpha 90
_cell_angle_beta 90.7150(10)
_cell_angle_gamma 90
_cell_formula_units_Z 2
_cell_length_a 8.0358(3)
_cell_length_b 10.9125(4)
_cell_length_c 12.2549(5)
_cell_measurement_reflns_used 3056
_cell_measurement_temperature 173(2)
_cell_measurement_theta_max 51.50
_cell_measurement_theta_min 3.93
_cell_volume 1074.56(7)
_computing_cell_refinement 'Bruker SAINT'
_computing_data_collection 'Bruker APEX2'
_computing_data_reduction 'Bruker SAINT'
_computing_molecular_graphics 'Bruker SHELXTL'
_computing_publication_material 'Bruker SHELXTL'
_computing_structure_refinement 'SHELXL-2019/2 (Sheldrick, 2019)'
_computing_structure_solution 'SHELXT 2018/2 (Sheldrick, 2018)'
_diffrn_ambient_temperature 173(2)
_diffrn_measured_fraction_theta_full 0.995
_diffrn_measured_fraction_theta_max 0.994
_diffrn_measurement_device_type 'Bruker APEX-II CCD'
_diffrn_measurement_method '\f and \w scans'
_diffrn_radiation_type GaK\a
_diffrn_radiation_wavelength 1.34139
_diffrn_reflns_av_R_equivalents 0.0239
_diffrn_reflns_av_unetI/netI 0.0225
_diffrn_reflns_Laue_measured_fraction_full 0.995
_diffrn_reflns_Laue_measured_fraction_max 0.994
_diffrn_reflns_limit_h_max 9
_diffrn_reflns_limit_h_min -9
_diffrn_reflns_limit_k_max 13
_diffrn_reflns_limit_k_min -13
_diffrn_reflns_limit_l_max 14
_diffrn_reflns_limit_l_min -14
_diffrn_reflns_number 15052
_diffrn_reflns_point_group_measured_fraction_full 0.990
_diffrn_reflns_point_group_measured_fraction_max 0.990
_diffrn_reflns_theta_full 53.594
_diffrn_reflns_theta_max 54.927
_diffrn_reflns_theta_min 4.788
_exptl_absorpt_coefficient_mu 0.422
_exptl_absorpt_correction_T_max 0.864
_exptl_absorpt_correction_T_min 0.753
_exptl_absorpt_correction_type multi-scan
_exptl_absorpt_process_details sadabs
_exptl_crystal_colour colourless
_exptl_crystal_density_diffrn 1.210
_exptl_crystal_description block
_exptl_crystal_F_000 416
_exptl_crystal_size_max 0.210
_exptl_crystal_size_mid 0.180
_exptl_crystal_size_min 0.140
_refine_diff_density_max 0.321
_refine_diff_density_min -0.186
_refine_diff_density_rms 0.027
_refine_ls_abs_structure_details
; 
 Flack x determined using 1818 quotients [(I+)-(I-)]/[(I+)+(I-)] 
 (Parsons, Flack and Wagner, Acta Cryst. B69 (2013) 249-259). 
;
_refine_ls_abs_structure_Flack 0.09(5)
_refine_ls_extinction_coef 0.0100(14)
_refine_ls_extinction_expression Fc^*^=kFc[1+0.001xFc^2^\l^3^/sin(2\q)]^-1/4^
_refine_ls_extinction_method 'SHELXL-2019/2 (Sheldrick 2019)'
_refine_ls_goodness_of_fit_ref 1.059
_refine_ls_hydrogen_treatment constr
_refine_ls_matrix_type full
_refine_ls_number_parameters 297
_refine_ls_number_reflns 4049
_refine_ls_number_restraints 44
_refine_ls_restrained_S_all 1.058
_refine_ls_R_factor_all 0.0305
_refine_ls_R_factor_gt 0.0295
_refine_ls_shift/su_max 0.002
_refine_ls_shift/su_mean 0.000
_refine_ls_structure_factor_coef Fsqd
_refine_ls_weighting_details 'w=1/[\s^2^(Fo^2^)+(0.0393P)^2^+0.1669P] where P=(Fo^2^+2Fc^2^)/3'
_refine_ls_weighting_scheme calc
_refine_ls_wR_factor_gt 0.0780
_refine_ls_wR_factor_ref 0.0793
_reflns_Friedel_coverage 0.888
_reflns_Friedel_fraction_full 0.986
_reflns_Friedel_fraction_max 0.986
_reflns_number_gt 3944
_reflns_number_total 4049
_reflns_threshold_expression 'I > 2\s(I)'
_cod_data_source_file d4ob00518j2.cif
_cod_data_source_block ga_230417b_a
_cod_depositor_comments 'Adding full bibliography for 7159929.cif.'
_cod_original_sg_symbol_H-M 'P 21'
_cod_database_code 7159929
_shelx_shelxl_version_number 2019/2
_shelx_space_group_comment
; 
The symmetry employed for this shelxl refinement is uniquely defined 
by the following loop, which should always be used as a source of 
symmetry information in preference to the above space-group names. 
They are only intended as comments. 
;
_shelx_estimated_absorpt_t_min 0.917
_shelx_estimated_absorpt_t_max 0.943

loop_
_space_group_symop_operation_xyz
'x, y, z'
'-x, y+1/2, -z'

loop_
_atom_site_label
_atom_site_type_symbol
_atom_site_fract_x
_atom_site_fract_y
_atom_site_fract_z
_atom_site_U_iso_or_equiv
_atom_site_adp_type
_atom_site_occupancy
_atom_site_site_symmetry_order
_atom_site_calc_flag
_atom_site_refinement_flags_posn
_atom_site_refinement_flags_adp
_atom_site_refinement_flags_occupancy
_atom_site_disorder_assembly
_atom_site_disorder_group
N1 N 0.74673(18) 0.49473(15) 0.24123(13) 0.0304(3) Uani 1 1 d . . . . .
O1 O 0.76537(19) 0.31256(13) 0.34135(13) 0.0431(4) Uani 1 1 d . . . . .
O2 O 0.53048(16) 0.55458(14) 0.57686(11) 0.0371(3) Uani 1 1 d . . . . .
O3 O 0.7054(2) 0.33934(15) 0.12638(13) 0.0550(4) Uani 1 1 d . . . . .
O4 O 0.7997(3) 0.51639(19) 0.06028(14) 0.0754(7) Uani 1 1 d . . . . .
C1 C 0.7502(2) 0.42257(18) 0.33668(16) 0.0316(4) Uani 1 1 d . . . . .
C2 C 0.5541(2) 0.48108(17) 0.48289(15) 0.0306(4) Uani 1 1 d . . . . .
H2 H 0.550211 0.393029 0.505324 0.037 Uiso 1 1 calc R U . . .
C3 C 0.7295(2) 0.50780(17) 0.43366(15) 0.0296(4) Uani 1 1 d . . . . .
C4 C 0.8628(2) 0.48029(19) 0.52239(16) 0.0363(4) Uani 1 1 d . . . . .
H4A H 0.871309 0.390573 0.533067 0.044 Uiso 1 1 calc R U . . .
H4B H 0.972253 0.510452 0.497761 0.044 Uiso 1 1 calc R U . . .
C5 C 0.8205(3) 0.5403(2) 0.62921(17) 0.0414(5) Uani 1 1 d . . . . .
C6 C 0.6441(3) 0.5196(2) 0.66265(17) 0.0446(5) Uani 1 1 d . . . . .
H6A H 0.627863 0.431985 0.680430 0.054 Uiso 1 1 calc R U . . .
H6B H 0.620742 0.568225 0.728944 0.054 Uiso 1 1 calc R U . . .
C7 C 0.7408(2) 0.63272(18) 0.38308(15) 0.0286(4) Uani 1 1 d . . . . .
C8 C 0.7488(2) 0.62151(18) 0.27009(15) 0.0298(4) Uani 1 1 d . . . . .
C9 C 0.7605(2) 0.72249(19) 0.20260(17) 0.0365(4) Uani 1 1 d . . . . .
H9 H 0.765472 0.713754 0.125579 0.044 Uiso 1 1 calc R U . . .
C10 C 0.7648(2) 0.8373(2) 0.25162(18) 0.0400(5) Uani 1 1 d . . . . .
H10 H 0.772114 0.908343 0.207109 0.048 Uiso 1 1 calc R U . . .
C11 C 0.7586(2) 0.85055(19) 0.36408(18) 0.0371(4) Uani 1 1 d . . . . .
H11 H 0.762828 0.929980 0.395733 0.044 Uiso 1 1 calc R U . . .
C12 C 0.7462(2) 0.74770(17) 0.43063(17) 0.0328(4) Uani 1 1 d . . . . .
H12 H 0.741490 0.756306 0.507668 0.039 Uiso 1 1 calc R U . . .
C13 C 0.4126(2) 0.50460(17) 0.40308(15) 0.0301(4) Uani 1 1 d . . . . .
C14 C 0.3221(2) 0.61322(19) 0.40514(17) 0.0360(4) Uani 1 1 d . . . . .
H14 H 0.346142 0.673324 0.459164 0.043 Uiso 1 1 calc R U . . .
C15 C 0.1963(3) 0.6340(2) 0.32808(19) 0.0438(5) Uani 1 1 d . . . . .
H15 H 0.134496 0.708174 0.329803 0.053 Uiso 1 1 calc R U . . .
C16 C 0.1612(2) 0.5470(2) 0.24912(18) 0.0432(5) Uani 1 1 d . . . . .
H16 H 0.076930 0.562079 0.195723 0.052 Uiso 1 1 calc R U . . .
C17 C 0.2485(3) 0.4381(2) 0.24792(18) 0.0435(5) Uani 1 1 d . . . . .
H17 H 0.223223 0.377848 0.194260 0.052 Uiso 1 1 calc R U . . .
C18 C 0.3734(3) 0.41635(19) 0.32500(16) 0.0369(4) Uani 1 1 d . . . . .
H18 H 0.432200 0.340845 0.324364 0.044 Uiso 1 1 calc R U . . .
C19 C 0.9266(3) 0.6059(3) 0.6880(2) 0.0565(6) Uani 1 1 d . . . . .
H19A H 0.892111 0.642190 0.754419 0.068 Uiso 1 1 calc R U . . .
H19B H 1.037532 0.616783 0.663822 0.068 Uiso 1 1 calc R U . . .
C20 C 0.7535(3) 0.4523(2) 0.13340(17) 0.0366(4) Uani 1 1 d . . . . .
C21 C 0.7263(3) 0.2684(2) 0.02429(19) 0.0506(6) Uani 1 1 d D . . . .
C22 C 0.6381(17) 0.3221(9) -0.0729(11) 0.058(2) Uani 0.56(3) 1 d . U P A 1
H22A H 0.525501 0.346840 -0.052416 0.088 Uiso 0.56(3) 1 calc R U P A 1
H22B H 0.631459 0.260711 -0.131201 0.088 Uiso 0.56(3) 1 calc R U P A 1
H22C H 0.699598 0.393764 -0.098707 0.088 Uiso 0.56(3) 1 calc R U P A 1
C23 C 0.903(2) 0.2488(19) 0.0143(13) 0.104(6) Uani 0.56(3) 1 d . U P A 1
H23A H 0.956846 0.325763 -0.006747 0.156 Uiso 0.56(3) 1 calc R U P A 1
H23B H 0.923314 0.186490 -0.041510 0.156 Uiso 0.56(3) 1 calc R U P A 1
H23C H 0.949225 0.221040 0.084471 0.156 Uiso 0.56(3) 1 calc R U P A 1
C24 C 0.622(3) 0.1507(10) 0.0507(9) 0.085(3) Uani 0.56(3) 1 d . U P A 1
H24A H 0.665649 0.112886 0.117765 0.127 Uiso 0.56(3) 1 calc R U P A 1
H24B H 0.630975 0.092355 -0.009805 0.127 Uiso 0.56(3) 1 calc R U P A 1
H24C H 0.505462 0.173271 0.060504 0.127 Uiso 0.56(3) 1 calc R U P A 1
C24' C 0.718(4) 0.1391(14) 0.0617(12) 0.092(5) Uani 0.44(3) 1 d . U P A 2
H24D H 0.807228 0.123686 0.115143 0.139 Uiso 0.44(3) 1 calc R U P A 2
H24E H 0.731152 0.084175 -0.000923 0.139 Uiso 0.44(3) 1 calc R U P A 2
H24F H 0.609976 0.123984 0.095471 0.139 Uiso 0.44(3) 1 calc R U P A 2
C23' C 0.904(2) 0.288(2) -0.0242(19) 0.091(6) Uani 0.44(3) 1 d D U P A 2
H23D H 0.917785 0.373733 -0.044375 0.136 Uiso 0.44(3) 1 calc R U P A 2
H23E H 0.915963 0.235930 -0.089049 0.136 Uiso 0.44(3) 1 calc R U P A 2
H23F H 0.988125 0.264825 0.030506 0.136 Uiso 0.44(3) 1 calc R U P A 2
C22' C 0.597(3) 0.319(2) -0.0500(19) 0.106(7) Uani 0.44(3) 1 d . U P A 2
H22D H 0.489839 0.320144 -0.013104 0.159 Uiso 0.44(3) 1 calc R U P A 2
H22E H 0.588978 0.268521 -0.115805 0.159 Uiso 0.44(3) 1 calc R U P A 2
H22F H 0.627657 0.403193 -0.070445 0.159 Uiso 0.44(3) 1 calc R U P A 2

loop_
_atom_site_aniso_label
_atom_site_aniso_U_11
_atom_site_aniso_U_22
_atom_site_aniso_U_33
_atom_site_aniso_U_23
_atom_site_aniso_U_13
_atom_site_aniso_U_12
N1 0.0290(8) 0.0320(8) 0.0302(8) -0.0009(7) 0.0021(6) 0.0009(6)
O1 0.0545(9) 0.0315(8) 0.0434(8) 0.0005(6) 0.0010(7) 0.0099(6)
O2 0.0378(7) 0.0448(8) 0.0288(7) -0.0039(6) 0.0027(5) -0.0001(6)
O3 0.0880(12) 0.0414(9) 0.0357(8) -0.0104(7) 0.0098(8) -0.0114(8)
O4 0.1295(19) 0.0625(12) 0.0344(9) -0.0025(8) 0.0107(10) -0.0320(12)
C1 0.0284(9) 0.0323(11) 0.0342(10) 0.0012(8) 0.0012(7) 0.0043(7)
C2 0.0335(9) 0.0304(9) 0.0278(9) 0.0019(7) 0.0013(7) -0.0019(7)
C3 0.0269(8) 0.0310(9) 0.0308(9) -0.0001(8) -0.0008(7) 0.0024(7)
C4 0.0340(10) 0.0383(11) 0.0366(10) 0.0046(8) -0.0060(8) 0.0034(8)
C5 0.0465(11) 0.0413(11) 0.0360(10) 0.0025(9) -0.0115(9) 0.0011(9)
C6 0.0518(12) 0.0548(13) 0.0271(9) 0.0004(9) -0.0018(8) -0.0020(10)
C7 0.0203(7) 0.0323(9) 0.0332(9) 0.0012(8) 0.0004(6) 0.0006(7)
C8 0.0231(8) 0.0328(10) 0.0333(9) -0.0002(8) 0.0000(6) 0.0016(7)
C9 0.0344(10) 0.0396(11) 0.0353(10) 0.0066(9) -0.0009(8) 0.0007(8)
C10 0.0392(10) 0.0340(10) 0.0469(12) 0.0095(9) -0.0002(8) 0.0010(8)
C11 0.0300(9) 0.0296(10) 0.0517(12) -0.0003(9) 0.0007(8) 0.0007(8)
C12 0.0280(9) 0.0334(10) 0.0372(10) -0.0019(8) 0.0027(7) 0.0020(8)
C13 0.0278(8) 0.0312(9) 0.0313(9) 0.0054(8) 0.0037(7) -0.0037(7)
C14 0.0317(9) 0.0344(10) 0.0420(11) 0.0017(8) 0.0034(8) -0.0014(8)
C15 0.0332(10) 0.0441(12) 0.0541(13) 0.0096(10) 0.0016(9) 0.0041(9)
C16 0.0299(9) 0.0582(13) 0.0414(11) 0.0142(10) -0.0025(8) -0.0061(9)
C17 0.0408(11) 0.0529(13) 0.0366(11) 0.0002(9) -0.0027(9) -0.0097(9)
C18 0.0376(10) 0.0366(10) 0.0363(10) 0.0019(8) -0.0019(8) -0.0020(8)
C19 0.0566(14) 0.0565(15) 0.0560(15) -0.0087(12) -0.0169(11) 0.0013(11)
C20 0.0363(10) 0.0420(11) 0.0316(10) -0.0034(8) 0.0016(8) -0.0015(8)
C21 0.0709(15) 0.0455(12) 0.0352(12) -0.0125(10) -0.0048(10) 0.0041(11)
C22 0.071(6) 0.057(4) 0.046(4) -0.018(3) -0.022(4) 0.009(3)
C23 0.086(6) 0.155(12) 0.071(7) -0.061(7) -0.026(5) 0.063(7)
C24 0.156(10) 0.045(4) 0.053(4) -0.010(3) -0.007(6) -0.020(6)
C24' 0.165(16) 0.052(5) 0.060(5) -0.019(4) -0.013(8) -0.021(9)
C23' 0.061(6) 0.118(11) 0.094(12) -0.078(10) 0.014(7) -0.004(7)
C22' 0.082(10) 0.165(15) 0.070(10) -0.058(8) -0.022(7) 0.018(8)

loop_
_atom_type_symbol
_atom_type_description
_atom_type_scat_dispersion_real
_atom_type_scat_dispersion_imag
_atom_type_scat_source
C C 0.0137 0.0067 'International Tables Vol C Tables 4.2.6.8 and 6.1.1.4'
H H 0.0000 0.0000 'International Tables Vol C Tables 4.2.6.8 and 6.1.1.4'
N N 0.0241 0.0134 'International Tables Vol C Tables 4.2.6.8 and 6.1.1.4'
O O 0.0389 0.0241 'International Tables Vol C Tables 4.2.6.8 and 6.1.1.4'

loop_
_geom_angle_atom_site_label_1
_geom_angle_atom_site_label_2
_geom_angle_atom_site_label_3
_geom_angle
_geom_angle_site_symmetry_1
_geom_angle_site_symmetry_3
_geom_angle_publ_flag
C20 N1 C1 126.67(17) . . ?
C20 N1 C8 123.55(16) . . ?
C1 N1 C8 109.60(15) . . ?
C2 O2 C6 110.76(15) . . ?
C20 O3 C21 121.11(18) . . ?
O1 C1 N1 126.52(18) . . ?
O1 C1 C3 125.67(18) . . ?
N1 C1 C3 107.81(15) . . ?
O2 C2 C13 108.81(15) . . ?
O2 C2 C3 109.70(14) . . ?
C13 C2 C3 113.07(15) . . ?
C7 C3 C1 103.01(15) . . ?
C7 C3 C4 114.97(15) . . ?
C1 C3 C4 110.48(15) . . ?
C7 C3 C2 112.76(14) . . ?
C1 C3 C2 107.13(15) . . ?
C4 C3 C2 108.15(15) . . ?
C5 C4 C3 111.42(16) . . ?
C19 C5 C6 122.7(2) . . ?
C19 C5 C4 124.0(2) . . ?
C6 C5 C4 113.37(17) . . ?
O2 C6 C5 110.80(17) . . ?
C12 C7 C8 119.79(18) . . ?
C12 C7 C3 130.65(17) . . ?
C8 C7 C3 109.56(16) . . ?
C9 C8 C7 121.98(18) . . ?
C9 C8 N1 128.68(18) . . ?
C7 C8 N1 109.32(16) . . ?
C8 C9 C10 117.50(19) . . ?
C11 C10 C9 121.5(2) . . ?
C10 C11 C12 120.1(2) . . ?
C7 C12 C11 119.12(19) . . ?
C18 C13 C14 119.23(18) . . ?
C18 C13 C2 119.31(17) . . ?
C14 C13 C2 121.45(17) . . ?
C13 C14 C15 120.09(19) . . ?
C16 C15 C14 120.2(2) . . ?
C17 C16 C15 119.96(19) . . ?
C16 C17 C18 120.2(2) . . ?
C17 C18 C13 120.3(2) . . ?
O4 C20 O3 126.9(2) . . ?
O4 C20 N1 121.9(2) . . ?
O3 C20 N1 111.21(18) . . ?
C23 C21 O3 105.7(6) . . ?
C22' C21 O3 103.7(9) . . ?
C22' C21 C24' 120.9(12) . . ?
O3 C21 C24' 103.3(6) . . ?
C23 C21 C22 116.6(7) . . ?
O3 C21 C22 114.2(5) . . ?
C22' C21 C23' 110.5(10) . . ?
O3 C21 C23' 111.3(6) . . ?
C24' C21 C23' 106.8(10) . . ?
C23 C21 C24 115.1(8) . . ?
O3 C21 C24 100.8(4) . . ?
C22 C21 C24 103.7(7) . . ?

loop_
_geom_bond_atom_site_label_1
_geom_bond_atom_site_label_2
_geom_bond_distance
_geom_bond_site_symmetry_2
_geom_bond_publ_flag
N1 C20 1.402(3) . ?
N1 C1 1.410(2) . ?
N1 C8 1.428(2) . ?
O1 C1 1.208(2) . ?
O2 C2 1.418(2) . ?
O2 C6 1.435(2) . ?
O3 C20 1.295(3) . ?
O3 C21 1.483(3) . ?
O4 C20 1.199(3) . ?
C1 C3 1.520(3) . ?
C2 C13 1.512(3) . ?
C2 C3 1.568(2) . ?
C3 C7 1.501(3) . ?
C3 C4 1.546(2) . ?
C4 C5 1.506(3) . ?
C5 C19 1.320(3) . ?
C5 C6 1.498(3) . ?
C7 C12 1.384(3) . ?
C7 C8 1.392(3) . ?
C8 C9 1.382(3) . ?
C9 C10 1.390(3) . ?
C10 C11 1.387(3) . ?
C11 C12 1.392(3) . ?
C13 C18 1.391(3) . ?
C13 C14 1.391(3) . ?
C14 C15 1.394(3) . ?
C15 C16 1.383(3) . ?
C16 C17 1.380(3) . ?
C17 C18 1.390(3) . ?
C21 C23 1.443(16) . ?
C21 C22' 1.48(2) . ?
C21 C24' 1.485(16) . ?
C21 C22 1.498(12) . ?
C21 C23' 1.565(15) . ?
C21 C24 1.568(13) . ?

loop_
_geom_torsion_atom_site_label_1
_geom_torsion_atom_site_label_2
_geom_torsion_atom_site_label_3
_geom_torsion_atom_site_label_4
_geom_torsion
_geom_torsion_site_symmetry_1
_geom_torsion_site_symmetry_2
_geom_torsion_site_symmetry_3
_geom_torsion_site_symmetry_4
_geom_torsion_publ_flag
C20 N1 C1 O1 2.8(3) . . . . ?
C8 N1 C1 O1 -172.50(18) . . . . ?
C20 N1 C1 C3 -176.68(16) . . . . ?
C8 N1 C1 C3 8.06(19) . . . . ?
C6 O2 C2 C13 169.62(15) . . . . ?
C6 O2 C2 C3 -66.21(19) . . . . ?
O1 C1 C3 C7 172.32(18) . . . . ?
N1 C1 C3 C7 -8.24(18) . . . . ?
O1 C1 C3 C4 49.0(3) . . . . ?
N1 C1 C3 C4 -131.53(16) . . . . ?
O1 C1 C3 C2 -68.5(2) . . . . ?
N1 C1 C3 C2 110.89(16) . . . . ?
O2 C2 C3 C7 -69.82(19) . . . . ?
C13 C2 C3 C7 51.8(2) . . . . ?
O2 C2 C3 C1 177.55(14) . . . . ?
C13 C2 C3 C1 -60.80(19) . . . . ?
O2 C2 C3 C4 58.45(19) . . . . ?
C13 C2 C3 C4 -179.90(15) . . . . ?
C7 C3 C4 C5 78.0(2) . . . . ?
C1 C3 C4 C5 -165.91(17) . . . . ?
C2 C3 C4 C5 -49.0(2) . . . . ?
C3 C4 C5 C19 -131.5(2) . . . . ?
C3 C4 C5 C6 47.9(2) . . . . ?
C2 O2 C6 C5 62.8(2) . . . . ?
C19 C5 C6 O2 126.2(2) . . . . ?
C4 C5 C6 O2 -53.2(2) . . . . ?
C1 C3 C7 C12 -173.36(17) . . . . ?
C4 C3 C7 C12 -53.1(2) . . . . ?
C2 C3 C7 C12 71.5(2) . . . . ?
C1 C3 C7 C8 5.66(18) . . . . ?
C4 C3 C7 C8 125.91(17) . . . . ?
C2 C3 C7 C8 -109.48(16) . . . . ?
C12 C7 C8 C9 -0.6(2) . . . . ?
C3 C7 C8 C9 -179.78(16) . . . . ?
C12 C7 C8 N1 178.05(15) . . . . ?
C3 C7 C8 N1 -1.09(19) . . . . ?
C20 N1 C8 C9 -1.3(3) . . . . ?
C1 N1 C8 C9 174.10(17) . . . . ?
C20 N1 C8 C7 -179.91(16) . . . . ?
C1 N1 C8 C7 -4.48(19) . . . . ?
C7 C8 C9 C10 0.2(3) . . . . ?
N1 C8 C9 C10 -178.17(18) . . . . ?
C8 C9 C10 C11 0.4(3) . . . . ?
C9 C10 C11 C12 -0.6(3) . . . . ?
C8 C7 C12 C11 0.4(2) . . . . ?
C3 C7 C12 C11 179.31(18) . . . . ?
C10 C11 C12 C7 0.2(3) . . . . ?
O2 C2 C13 C18 -157.21(16) . . . . ?
C3 C2 C13 C18 80.6(2) . . . . ?
O2 C2 C13 C14 23.6(2) . . . . ?
C3 C2 C13 C14 -98.6(2) . . . . ?
C18 C13 C14 C15 -1.5(3) . . . . ?
C2 C13 C14 C15 177.75(17) . . . . ?
C13 C14 C15 C16 -0.2(3) . . . . ?
C14 C15 C16 C17 1.3(3) . . . . ?
C15 C16 C17 C18 -0.9(3) . . . . ?
C16 C17 C18 C13 -0.8(3) . . . . ?
C14 C13 C18 C17 1.9(3) . . . . ?
C2 C13 C18 C17 -177.30(18) . . . . ?
C21 O3 C20 O4 9.3(4) . . . . ?
C21 O3 C20 N1 -170.42(19) . . . . ?
C1 N1 C20 O4 -157.0(2) . . . . ?
C8 N1 C20 O4 17.6(3) . . . . ?
C1 N1 C20 O3 22.7(3) . . . . ?
C8 N1 C20 O3 -162.68(17) . . . . ?
C20 O3 C21 C23 69.6(9) . . . . ?
C20 O3 C21 C22' -73.7(11) . . . . ?
C20 O3 C21 C24' 159.4(12) . . . . ?
C20 O3 C21 C22 -59.8(6) . . . . ?
C20 O3 C21 C23' 45.2(13) . . . . ?
C20 O3 C21 C24 -170.2(8) . . . . ?
